data_4111635
loop_
_publ_author_name
'Toyoharu Miyagawa'
'Akira Furuko'
'Katsuhiro Maeda'
'Hiroshi Katagiri'
'Yoshio Furusho'
'Eiji Yashima'

_publ_section_title
;
 Dual Memory of Enantiomeric Helices in a Polyacetylene Induced by a
 Single Enantiomer
;
_journal_name_full 'Journal of the American Chemical Society'
_journal_page_first 5018
_journal_page_last 5019
_journal_paper_doi 10.1021/ja0509634
_journal_volume 127
_journal_year 2005
_chemical_absolute_configuration rm
_chemical_formula_moiety 'C12 H14 N, C12 H10 O3 P'
_chemical_formula_sum 'C24 H24 N O3 P'
_chemical_formula_weight 405.41
_chemical_name_systematic
; 
 ? 
;
_space_group_IT_number 4
_symmetry_cell_setting monoclinic
_symmetry_space_group_name_Hall 'P 2yb'
_symmetry_space_group_name_H-M 'P 1 21 1'
_atom_sites_solution_hydrogens geom
_atom_sites_solution_primary direct
_atom_sites_solution_secondary difmap
_audit_creation_method SHELXL-97
_cell_angle_alpha 90.00
_cell_angle_beta 109.4760(10)
_cell_angle_gamma 90.00
_cell_formula_units_Z 2
_cell_length_a 12.5352(6)
_cell_length_b 6.4598(3)
_cell_length_c 14.2511(7)
_cell_measurement_temperature 248(2)
_cell_volume 1087.95(9)
_computing_cell_refinement 'BRUKER SMART CCD'
_computing_data_collection 'BRUKER SMART CCD'
_computing_data_reduction 'BRUKER SAINT'
_computing_molecular_graphics SHELXTL
_computing_publication_material SHELXTL
_computing_structure_refinement 'SHELXL-97 (Sheldrick, 1997)'
_computing_structure_solution 'SHELXS-97 (Sheldrick, 1990)'
_diffrn_ambient_temperature 248(2)
_diffrn_measured_fraction_theta_full 0.991
_diffrn_measured_fraction_theta_max 0.991
_diffrn_measurement_device_type 'BRUKER SMART CCD'
_diffrn_radiation_monochromator graphite
_diffrn_radiation_source 'fine-focus sealed tube'
_diffrn_radiation_type MoK\a
_diffrn_radiation_wavelength 0.71073
_diffrn_reflns_av_R_equivalents 0.0213
_diffrn_reflns_av_sigmaI/netI 0.0172
_diffrn_reflns_limit_h_max 14
_diffrn_reflns_limit_h_min -17
_diffrn_reflns_limit_k_max 8
_diffrn_reflns_limit_k_min -8
_diffrn_reflns_limit_l_max 19
_diffrn_reflns_limit_l_min -19
_diffrn_reflns_number 8338
_diffrn_reflns_theta_full 29.16
_diffrn_reflns_theta_max 29.16
_diffrn_reflns_theta_min 1.88
_exptl_absorpt_coefficient_mu 0.150
_exptl_absorpt_correction_T_max 0.9286
_exptl_absorpt_correction_T_min 0.9286
_exptl_absorpt_correction_type empirical
_exptl_absorpt_process_details SADABS
_exptl_crystal_colour colorless
_exptl_crystal_density_diffrn 1.238
_exptl_crystal_description prism
_exptl_crystal_F_000 428
_exptl_crystal_size_max 0.50
_exptl_crystal_size_mid 0.50
_exptl_crystal_size_min 0.50
_refine_diff_density_max 0.333
_refine_diff_density_min -0.333
_refine_diff_density_rms 0.096
_refine_ls_abs_structure_details 'Flack H D (1983), Acta Cryst. A39, 876-881'
_refine_ls_abs_structure_Flack -0.03(6)
_refine_ls_extinction_method none
_refine_ls_goodness_of_fit_ref 1.071
_refine_ls_hydrogen_treatment mixed
_refine_ls_matrix_type full
_refine_ls_number_parameters 275
_refine_ls_number_reflns 5281
_refine_ls_number_restraints 1
_refine_ls_restrained_S_all 1.071
_refine_ls_R_factor_all 0.0405
_refine_ls_R_factor_gt 0.0391
_refine_ls_shift/su_max 0.002
_refine_ls_shift/su_mean 0.000
_refine_ls_structure_factor_coef Fsqd
_refine_ls_weighting_details 'calc w=1/[\s^2^(Fo^2^)+(0.0744P)^2^+0.0362P] where P=(Fo^2^+2Fc^2^)/3'
_refine_ls_weighting_scheme calc
_refine_ls_wR_factor_gt 0.1009
_refine_ls_wR_factor_ref 0.1024
_reflns_number_gt 5039
_reflns_number_total 5281
_reflns_threshold_expression >2sigma(I)
_cod_data_source_file ja0509634si20050215_033600.cif
_cod_data_source_block 7-(R)-2
_cod_original_sg_symbol_H-M 'P 21'
_cod_database_code 4111635

loop_
_symmetry_equiv_pos_as_xyz
'x, y, z'
'-x, y+1/2, -z'

loop_
_atom_site_label
_atom_site_type_symbol
_atom_site_fract_x
_atom_site_fract_y
_atom_site_fract_z
_atom_site_U_iso_or_equiv
_atom_site_adp_type
_atom_site_occupancy
_atom_site_symmetry_multiplicity
_atom_site_calc_flag
_atom_site_refinement_flags
P1 P 0.94418(3) 0.74624(5) 0.29131(2) 0.03556(9) Uani 1 1 d .
O1 O 0.92612(11) 0.51817(18) 0.28644(9) 0.0503(3) Uani 1 1 d .
O2 O 0.99441(10) 0.84875(18) 0.39088(7) 0.0456(2) Uani 1 1 d .
O3 O 0.82513(9) 0.87055(17) 0.24545(8) 0.0430(2) Uani 1 1 d .
N1 N 0.89374(9) 1.22581(19) 0.41380(8) 0.0345(2) Uani 1 1 d .
H1 H 0.9230(14) 1.258(3) 0.4737(14) 0.041(4) Uiso 1 1 d .
H2 H 0.9299(18) 1.105(4) 0.4027(16) 0.062(6) Uiso 1 1 d .
H3 H 0.9144(16) 1.315(3) 0.3766(14) 0.045(5) Uiso 1 1 d .
C1 C 0.76705(10) 1.2164(2) 0.38028(9) 0.0345(2) Uani 1 1 d .
H4 H 0.7388 1.1856 0.3081 0.041 Uiso 1 1 calc R
C2 C 0.72298(15) 1.4280(3) 0.39614(16) 0.0538(4) Uani 1 1 d .
H5 H 0.7466 1.5304 0.3573 0.081 Uiso 1 1 calc R
H6 H 0.7532 1.4642 0.4661 0.081 Uiso 1 1 calc R
H7 H 0.6410 1.4245 0.3751 0.081 Uiso 1 1 calc R
C3 C 0.72492(11) 1.0497(2) 0.43343(10) 0.0337(2) Uani 1 1 d .
C4 C 0.78550(11) 0.9900(2) 0.52833(11) 0.0416(3) Uani 1 1 d .
H8 H 0.8589 1.0428 0.5586 0.050 Uiso 1 1 calc R
C5 C 0.74072(13) 0.8510(3) 0.58207(11) 0.0466(3) Uani 1 1 d .
H9 H 0.7845 0.8120 0.6470 0.056 Uiso 1 1 calc R
C6 C 0.63451(13) 0.7734(2) 0.54030(12) 0.0444(3) Uani 1 1 d .
H10 H 0.6046 0.6831 0.5769 0.053 Uiso 1 1 calc R
C7 C 0.56903(12) 0.8282(2) 0.44210(11) 0.0389(3) Uani 1 1 d .
C8 C 0.45759(13) 0.7500(3) 0.39790(13) 0.0518(3) Uani 1 1 d .
H11 H 0.4274 0.6606 0.4346 0.062 Uiso 1 1 calc R
C9 C 0.39372(16) 0.8024(3) 0.30320(15) 0.0613(5) Uani 1 1 d .
H12 H 0.3202 0.7491 0.2749 0.074 Uiso 1 1 calc R
C10 C 0.43790(16) 0.9355(4) 0.24834(14) 0.0630(5) Uani 1 1 d .
H13 H 0.3936 0.9714 0.1830 0.076 Uiso 1 1 calc R
C11 C 0.54472(13) 1.0144(3) 0.28814(11) 0.0494(4) Uani 1 1 d .
H14 H 0.5729 1.1027 0.2494 0.059 Uiso 1 1 calc R
C12 C 0.61406(11) 0.9657(2) 0.38682(10) 0.0358(2) Uani 1 1 d .
C13 C 0.75486(12) 0.8560(3) 0.14748(11) 0.0426(3) Uani 1 1 d .
C14 C 0.74153(15) 1.0307(3) 0.08913(14) 0.0596(4) Uani 1 1 d .
H15 H 0.7816 1.1524 0.1150 0.071 Uiso 1 1 calc R
C15 C 0.66811(19) 1.0245(5) -0.00842(17) 0.0791(7) Uani 1 1 d .
H16 H 0.6591 1.1426 -0.0489 0.095 Uiso 1 1 calc R
C16 C 0.60885(19) 0.8486(5) -0.04615(17) 0.0811(8) Uani 1 1 d .
H17 H 0.5594 0.8459 -0.1123 0.097 Uiso 1 1 calc R
C17 C 0.6217(2) 0.6759(5) 0.01260(19) 0.0776(7) Uani 1 1 d .
H18 H 0.5802 0.5556 -0.0134 0.093 Uiso 1 1 calc R
C18 C 0.69581(17) 0.6771(3) 0.11095(15) 0.0613(4) Uani 1 1 d .
H19 H 0.7051 0.5586 0.1511 0.074 Uiso 1 1 calc R
C19 C 1.02094(11) 0.8165(2) 0.20990(10) 0.0370(3) Uani 1 1 d .
C20 C 1.06000(14) 1.0179(3) 0.20897(13) 0.0516(4) Uani 1 1 d .
H20 H 1.0467 1.1184 0.2515 0.062 Uiso 1 1 calc R
C21 C 1.11866(17) 1.0701(4) 0.14514(17) 0.0658(5) Uani 1 1 d .
H21 H 1.1457 1.2058 0.1451 0.079 Uiso 1 1 calc R
C22 C 1.13729(15) 0.9261(4) 0.08256(14) 0.0643(5) Uani 1 1 d .
H22 H 1.1775 0.9629 0.0399 0.077 Uiso 1 1 calc R
C23 C 1.09752(16) 0.7263(5) 0.08128(14) 0.0663(5) Uani 1 1 d .
H23 H 1.1094 0.6279 0.0372 0.080 Uiso 1 1 calc R
C24 C 1.03981(15) 0.6716(3) 0.14568(13) 0.0523(4) Uani 1 1 d .
H24 H 1.0135 0.5354 0.1456 0.063 Uiso 1 1 calc R

loop_
_atom_site_aniso_label
_atom_site_aniso_U_11
_atom_site_aniso_U_22
_atom_site_aniso_U_33
_atom_site_aniso_U_23
_atom_site_aniso_U_13
_atom_site_aniso_U_12
P1 0.04654(16) 0.03180(15) 0.03212(14) 0.00275(13) 0.01813(12) 0.00463(13)
O1 0.0734(7) 0.0325(5) 0.0548(6) 0.0058(4) 0.0343(6) 0.0021(5)
O2 0.0587(6) 0.0470(6) 0.0308(4) 0.0014(4) 0.0143(4) 0.0119(5)
O3 0.0465(5) 0.0462(6) 0.0384(5) -0.0028(4) 0.0172(4) 0.0082(4)
N1 0.0388(5) 0.0328(5) 0.0335(5) -0.0003(4) 0.0142(4) -0.0015(4)
C1 0.0382(5) 0.0316(6) 0.0361(5) 0.0020(5) 0.0157(4) 0.0038(4)
C2 0.0587(9) 0.0344(7) 0.0791(12) 0.0039(8) 0.0375(9) 0.0093(6)
C3 0.0392(5) 0.0302(5) 0.0349(6) -0.0002(5) 0.0165(5) 0.0018(4)
C4 0.0393(6) 0.0443(7) 0.0397(7) 0.0057(6) 0.0111(5) 0.0017(5)
C5 0.0515(7) 0.0476(8) 0.0407(7) 0.0129(6) 0.0154(6) 0.0082(6)
C6 0.0542(7) 0.0360(7) 0.0492(7) 0.0094(6) 0.0253(6) 0.0029(5)
C7 0.0449(6) 0.0293(5) 0.0460(7) -0.0011(5) 0.0198(5) -0.0014(5)
C8 0.0530(7) 0.0423(7) 0.0617(9) 0.0008(8) 0.0214(6) -0.0100(7)
C9 0.0523(8) 0.0634(11) 0.0628(10) -0.0046(8) 0.0119(7) -0.0188(7)
C10 0.0555(9) 0.0799(13) 0.0447(8) -0.0004(9) 0.0050(7) -0.0162(9)
C11 0.0497(7) 0.0592(9) 0.0369(7) 0.0036(6) 0.0111(6) -0.0093(7)
C12 0.0414(6) 0.0326(6) 0.0354(6) -0.0007(5) 0.0154(5) -0.0003(5)
C13 0.0370(6) 0.0536(8) 0.0406(6) -0.0029(6) 0.0175(5) 0.0044(6)
C14 0.0539(8) 0.0643(11) 0.0555(9) 0.0098(9) 0.0117(7) -0.0011(8)
C15 0.0712(12) 0.0984(18) 0.0574(11) 0.0216(12) 0.0077(9) 0.0117(12)
C16 0.0576(10) 0.121(2) 0.0546(11) -0.0102(13) 0.0049(8) 0.0072(13)
C17 0.0669(11) 0.0942(18) 0.0699(12) -0.0324(13) 0.0204(10) -0.0159(11)
C18 0.0689(11) 0.0586(10) 0.0591(10) -0.0120(8) 0.0251(9) -0.0079(8)
C19 0.0387(6) 0.0399(6) 0.0330(6) 0.0011(5) 0.0128(4) -0.0007(5)
C20 0.0567(8) 0.0444(8) 0.0580(9) -0.0004(7) 0.0250(7) -0.0073(6)
C21 0.0602(9) 0.0672(12) 0.0753(12) 0.0155(10) 0.0299(9) -0.0115(9)
C22 0.0463(8) 0.1014(16) 0.0516(9) 0.0158(10) 0.0249(7) -0.0034(9)
C23 0.0626(9) 0.0940(16) 0.0536(9) -0.0147(11) 0.0344(8) -0.0083(11)
C24 0.0582(8) 0.0558(9) 0.0509(8) -0.0120(7) 0.0288(7) -0.0090(7)

loop_
_atom_type_symbol
_atom_type_description
_atom_type_scat_dispersion_real
_atom_type_scat_dispersion_imag
_atom_type_scat_source
C C 0.0033 0.0016 'International Tables Vol C Tables 4.2.6.8 and 6.1.1.4'
H H 0.0000 0.0000 'International Tables Vol C Tables 4.2.6.8 and 6.1.1.4'
N N 0.0061 0.0033 'International Tables Vol C Tables 4.2.6.8 and 6.1.1.4'
O O 0.0106 0.0060 'International Tables Vol C Tables 4.2.6.8 and 6.1.1.4'
P P 0.1023 0.0942 'International Tables Vol C Tables 4.2.6.8 and 6.1.1.4'

loop_
_geom_angle_atom_site_label_1
_geom_angle_atom_site_label_2
_geom_angle_atom_site_label_3
_geom_angle
O1 P1 O2 119.34(7)
O1 P1 O3 111.39(7)
O2 P1 O3 101.62(6)
O1 P1 C19 109.03(7)
O2 P1 C19 110.68(7)
O3 P1 C19 103.48(6)
C13 O3 P1 124.18(9)
C1 N1 H1 113.2(12)
C1 N1 H2 115.5(14)
H1 N1 H2 107.9(18)
C1 N1 H3 109.1(12)
H1 N1 H3 109.5(19)
H2 N1 H3 100.8(17)
N1 C1 C3 112.30(10)
N1 C1 C2 108.38(12)
C3 C1 C2 111.21(11)
N1 C1 H4 108.3
C3 C1 H4 108.3
C2 C1 H4 108.3
C1 C2 H5 109.5
C1 C2 H6 109.5
H5 C2 H6 109.5
C1 C2 H7 109.5
H5 C2 H7 109.5
H6 C2 H7 109.5
C4 C3 C12 118.99(12)
C4 C3 C1 121.72(12)
C12 C3 C1 119.03(11)
C3 C4 C5 121.72(13)
C3 C4 H8 119.1
C5 C4 H8 119.1
C6 C5 C4 120.34(13)
C6 C5 H9 119.8
C4 C5 H9 119.8
C5 C6 C7 120.15(13)
C5 C6 H10 119.9
C7 C6 H10 119.9
C6 C7 C8 120.77(13)
C6 C7 C12 119.92(13)
C8 C7 C12 119.31(14)
C9 C8 C7 121.16(16)
C9 C8 H11 119.4
C7 C8 H11 119.4
C8 C9 C10 119.75(15)
C8 C9 H12 120.1
C10 C9 H12 120.1
C11 C10 C9 120.96(17)
C11 C10 H13 119.5
C9 C10 H13 119.5
C10 C11 C12 121.30(15)
C10 C11 H14 119.3
C12 C11 H14 119.3
C11 C12 C7 117.51(13)
C11 C12 C3 123.64(12)
C7 C12 C3 118.84(12)
C18 C13 C14 121.13(16)
C18 C13 O3 121.30(16)
C14 C13 O3 117.49(16)
C13 C14 C15 119.1(2)
C13 C14 H15 120.4
C15 C14 H15 120.4
C16 C15 C14 120.7(2)
C16 C15 H16 119.7
C14 C15 H16 119.7
C15 C16 C17 119.9(2)
C15 C16 H17 120.0
C17 C16 H17 120.0
C16 C17 C18 120.7(2)
C16 C17 H18 119.7
C18 C17 H18 119.7
C13 C18 C17 118.5(2)
C13 C18 H19 120.8
C17 C18 H19 120.8
C24 C19 C20 119.20(14)
C24 C19 P1 120.21(12)
C20 C19 P1 120.57(12)
C21 C20 C19 119.87(18)
C21 C20 H20 120.1
C19 C20 H20 120.1
C22 C21 C20 120.49(19)
C22 C21 H21 119.8
C20 C21 H21 119.8
C21 C22 C23 120.46(16)
C21 C22 H22 119.8
C23 C22 H22 119.8
C22 C23 C24 119.6(2)
C22 C23 H23 120.2
C24 C23 H23 120.2
C19 C24 C23 120.41(19)
C19 C24 H24 119.8
C23 C24 H24 119.8

loop_
_geom_bond_atom_site_label_1
_geom_bond_atom_site_label_2
_geom_bond_distance
P1 O1 1.4887(12)
P1 O2 1.5009(11)
P1 O3 1.6275(10)
P1 C19 1.7951(14)
O3 C13 1.3835(17)
N1 C1 1.4993(16)
N1 H1 0.84(2)
N1 H2 0.94(3)
N1 H3 0.88(2)
C1 C3 1.5096(18)
C1 C2 1.519(2)
C1 H4 0.9900
C2 H5 0.9700
C2 H6 0.9700
C2 H7 0.9700
C3 C4 1.3674(18)
C3 C12 1.4325(18)
C4 C5 1.412(2)
C4 H8 0.9400
C5 C6 1.360(2)
C5 H9 0.9400
C6 C7 1.411(2)
C6 H10 0.9400
C7 C8 1.420(2)
C7 C12 1.4228(19)
C8 C9 1.362(3)
C8 H11 0.9400
C9 C10 1.395(3)
C9 H12 0.9400
C10 C11 1.367(2)
C10 H13 0.9400
C11 C12 1.4202(19)
C11 H14 0.9400
C13 C18 1.377(3)
C13 C14 1.378(3)
C14 C15 1.388(3)
C14 H15 0.9400
C15 C16 1.366(4)
C15 H16 0.9400
C16 C17 1.372(4)
C16 H17 0.9400
C17 C18 1.400(3)
C17 H18 0.9400
C18 H19 0.9400
C19 C24 1.383(2)
C19 C20 1.392(2)
C20 C21 1.388(2)
C20 H20 0.9400
C21 C22 1.362(3)
C21 H21 0.9400
C22 C23 1.382(4)
C22 H22 0.9400
C23 C24 1.390(2)
C23 H23 0.9400
C24 H24 0.9400
